data_4038279
loop_
_publ_author_name
'Carlson, Angela S.'
'Liu, En-Chih'
'Topczewski, Joseph J.'

_publ_section_title
;
 A Cascade Reaction of Cinnamyl Azides with Acrylates Directly Generates
 Tetrahydro-Pyrrolo-Pyrazole Heterocycles.
;
_journal_issue 9
_journal_name_full 'The Journal of organic chemistry'
_journal_page_first 6044
_journal_page_last 6059
_journal_paper_doi 10.1021/acs.joc.0c00535
_journal_volume 85
_journal_year 2020
_chemical_formula_sum 'C14 H16 N4 O4'
_chemical_formula_weight 304.31
_chemical_name_common AC5124
_space_group_crystal_system monoclinic
_space_group_IT_number 14
_space_group_name_Hall '-P 2ybc'
_space_group_name_H-M_alt 'P 1 21/c 1'
_atom_sites_solution_hydrogens mixed
_audit_creation_method SHELXL-2016/6
_cell_angle_alpha 90
_cell_angle_beta 91.471(2)
_cell_angle_gamma 90
_cell_formula_units_Z 4
_cell_length_a 7.1080(4)
_cell_length_b 10.7667(6)
_cell_length_c 18.9286(9)
_cell_measurement_reflns_used 2961
_cell_measurement_temperature 125(2)
_cell_measurement_theta_max 30.52
_cell_measurement_theta_min 2.18
_cell_volume 1448.12(13)
_computing_structure_refinement 'SHELXL-2016/6 (Sheldrick, 2016)'
_computing_structure_solution 'SHELXT 2014/5 (Sheldrick, 2014)'
_diffrn_ambient_temperature 125(2)
_diffrn_measured_fraction_theta_full 1.000
_diffrn_measured_fraction_theta_max 0.999
_diffrn_measurement_device_type Bruker_Photon_II_CMOS
_diffrn_radiation_type MoK\a
_diffrn_radiation_wavelength 0.71073
_diffrn_reflns_av_R_equivalents 0.0508
_diffrn_reflns_av_unetI/netI 0.0278
_diffrn_reflns_Laue_measured_fraction_full 1.000
_diffrn_reflns_Laue_measured_fraction_max 0.999
_diffrn_reflns_limit_h_max 10
_diffrn_reflns_limit_h_min -10
_diffrn_reflns_limit_k_max 15
_diffrn_reflns_limit_k_min -15
_diffrn_reflns_limit_l_max 27
_diffrn_reflns_limit_l_min -24
_diffrn_reflns_number 39509
_diffrn_reflns_point_group_measured_fraction_full 1.000
_diffrn_reflns_point_group_measured_fraction_max 0.999
_diffrn_reflns_theta_full 25.242
_diffrn_reflns_theta_max 30.539
_diffrn_reflns_theta_min 2.153
_exptl_absorpt_coefficient_mu 0.105
_exptl_crystal_colour yellow
_exptl_crystal_density_diffrn 1.396
_exptl_crystal_description cubic
_exptl_crystal_F_000 640
_exptl_crystal_size_max 0.050
_exptl_crystal_size_mid 0.050
_exptl_crystal_size_min 0.050
_refine_diff_density_max 0.339
_refine_diff_density_min -0.278
_refine_diff_density_rms 0.069
_refine_ls_extinction_method none
_refine_ls_goodness_of_fit_ref 1.113
_refine_ls_hydrogen_treatment mixed
_refine_ls_matrix_type full
_refine_ls_number_parameters 209
_refine_ls_number_reflns 4439
_refine_ls_number_restraints 0
_refine_ls_restrained_S_all 1.113
_refine_ls_R_factor_all 0.0542
_refine_ls_R_factor_gt 0.0395
_refine_ls_shift/su_max 0.001
_refine_ls_shift/su_mean 0.000
_refine_ls_structure_factor_coef Fsqd
_refine_ls_weighting_details 'w=1/[\s^2^(Fo^2^)+(0.1000P)^2^] where P=(Fo^2^+2Fc^2^)/3'
_refine_ls_weighting_scheme calc
_refine_ls_wR_factor_gt 0.1311
_refine_ls_wR_factor_ref 0.1503
_reflns_Friedel_coverage 0.000
_reflns_number_gt 3565
_reflns_number_total 4439
_reflns_threshold_expression 'I > 2\s(I)'
_cod_data_source_file jo0c00535_si_003.cif
_cod_data_source_block 19176z_a
_cod_depositor_comments 'Adding full bibliography for 4038279--4038282.cif.'
_cod_original_sg_symbol_H-M 'P 21/c'
_cod_database_code 4038279
_shelx_shelxl_version_number 2016/6
_shelx_space_group_comment
;
The symmetry employed for this shelxl refinement is uniquely defined
by the following loop, which should always be used as a source of
symmetry information in preference to the above space-group names.
They are only intended as comments.
;
_shelx_estimated_absorpt_t_min 0.995
_shelx_estimated_absorpt_t_max 0.995

loop_
_space_group_symop_operation_xyz
'x, y, z'
'-x, y+1/2, -z+1/2'
'-x, -y, -z'
'x, -y-1/2, z-1/2'

loop_
_atom_site_label
_atom_site_type_symbol
_atom_site_fract_x
_atom_site_fract_y
_atom_site_fract_z
_atom_site_U_iso_or_equiv
_atom_site_adp_type
_atom_site_occupancy
_atom_site_site_symmetry_order
_atom_site_calc_flag
_atom_site_refinement_flags_posn
_atom_site_refinement_flags_adp
_atom_site_refinement_flags_occupancy
_atom_site_disorder_assembly
_atom_site_disorder_group
O1 O 0.43516(13) 0.37637(9) 0.88123(5) 0.0276(2) Uani 1 1 d . . . . .
H1 H 0.088(2) 0.1474(15) 0.7047(9) 0.026(4) Uiso 1 1 d . . . . .
N1 N 0.15791(15) 0.12050(9) 0.74510(5) 0.0215(2) Uani 1 1 d . . . . .
C1 C 0.21950(19) 0.55474(13) 0.92920(7) 0.0304(3) Uani 1 1 d . . . . .
H1A H 0.344697 0.592328 0.926581 0.046 Uiso 1 1 calc R U . . .
H1B H 0.218245 0.495461 0.968476 0.046 Uiso 1 1 calc R U . . .
H1C H 0.125856 0.619823 0.936905 0.046 Uiso 1 1 calc R U . . .
O2 O 0.17451(12) 0.49026(8) 0.86330(4) 0.0256(2) Uani 1 1 d . . . . .
H2 H 0.057(2) 0.4605(15) 0.7423(8) 0.023(4) Uiso 1 1 d . . . . .
N2 N 0.12141(13) 0.39763(10) 0.72840(5) 0.0174(2) Uani 1 1 d . . . . .
C2 C 0.29490(16) 0.40070(10) 0.84668(6) 0.0179(2) Uani 1 1 d . . . . .
N3 N 0.22619(13) 0.41997(9) 0.66871(5) 0.0169(2) Uani 1 1 d . . . . .
O3 O 0.21472(13) 0.19069(9) 0.57080(5) 0.0295(2) Uani 1 1 d . . . . .
C3 C 0.23256(15) 0.32758(10) 0.78160(5) 0.0159(2) Uani 1 1 d . . . . .
O4 O 0.18656(12) 0.29769(10) 0.47454(5) 0.0310(2) Uani 1 1 d . . . . .
N4 N 0.27153(13) 0.26833(10) 0.52897(5) 0.0202(2) Uani 1 1 d . . . . .
C4 C 0.12387(16) 0.20810(11) 0.80313(6) 0.0186(2) Uani 1 1 d . . . . .
H4 H 0.184120 0.174170 0.847380 0.022 Uiso 1 1 calc R U . . .
C5 C -0.08307(17) 0.22863(12) 0.81599(7) 0.0260(3) Uani 1 1 d . . . . .
H5A H -0.146071 0.256482 0.772143 0.039 Uiso 1 1 calc R U . . .
H5B H -0.097204 0.292016 0.852633 0.039 Uiso 1 1 calc R U . . .
H5C H -0.139934 0.150680 0.831539 0.039 Uiso 1 1 calc R U . . .
C6 C 0.35824(17) 0.13719(11) 0.73031(6) 0.0228(2) Uani 1 1 d . . . . .
H6A H 0.384836 0.109667 0.681674 0.027 Uiso 1 1 calc R U . . .
H6B H 0.437356 0.088290 0.763939 0.027 Uiso 1 1 calc R U . . .
C7 C 0.39962(15) 0.27868(11) 0.73894(6) 0.0176(2) Uani 1 1 d . . . . .
H7 H 0.523407 0.294507 0.763598 0.021 Uiso 1 1 calc R U . . .
C8 C 0.37664(15) 0.35341(10) 0.67207(5) 0.0162(2) Uani 1 1 d . . . . .
C9 C 0.50941(15) 0.35450(10) 0.61318(6) 0.0163(2) Uani 1 1 d . . . . .
C10 C 0.69486(16) 0.39428(11) 0.62504(6) 0.0192(2) Uani 1 1 d . . . . .
H10 H 0.737949 0.413128 0.671738 0.023 Uiso 1 1 calc R U . . .
C11 C 0.81677(16) 0.40652(12) 0.56921(6) 0.0219(2) Uani 1 1 d . . . . .
H11 H 0.942817 0.432513 0.578262 0.026 Uiso 1 1 calc R U . . .
C12 C 0.75634(17) 0.38117(12) 0.50029(6) 0.0230(2) Uani 1 1 d . . . . .
H12 H 0.839699 0.392083 0.462348 0.028 Uiso 1 1 calc R U . . .
C13 C 0.57372(17) 0.33982(12) 0.48706(6) 0.0210(2) Uani 1 1 d . . . . .
H13 H 0.530398 0.321968 0.440260 0.025 Uiso 1 1 calc R U . . .
C14 C 0.45599(15) 0.32521(10) 0.54387(6) 0.0174(2) Uani 1 1 d . . . . .

loop_
_atom_site_aniso_label
_atom_site_aniso_U_11
_atom_site_aniso_U_22
_atom_site_aniso_U_33
_atom_site_aniso_U_23
_atom_site_aniso_U_13
_atom_site_aniso_U_12
O1 0.0281(5) 0.0304(5) 0.0238(4) -0.0041(4) -0.0087(3) 0.0053(4)
N1 0.0289(5) 0.0188(5) 0.0169(4) -0.0005(4) 0.0011(4) -0.0017(4)
C1 0.0388(7) 0.0262(7) 0.0260(6) -0.0109(5) -0.0026(5) 0.0038(5)
O2 0.0285(5) 0.0252(5) 0.0228(4) -0.0078(3) -0.0040(3) 0.0062(3)
N2 0.0175(4) 0.0195(5) 0.0151(4) 0.0023(3) 0.0017(3) 0.0037(3)
C2 0.0203(5) 0.0160(5) 0.0173(5) 0.0008(4) 0.0014(4) -0.0014(4)
N3 0.0181(4) 0.0174(4) 0.0151(4) 0.0001(3) 0.0010(3) -0.0001(3)
O3 0.0308(5) 0.0296(5) 0.0278(5) 0.0013(4) -0.0010(4) -0.0114(4)
C3 0.0174(5) 0.0162(5) 0.0141(4) 0.0008(4) -0.0007(4) 0.0002(4)
O4 0.0226(4) 0.0507(6) 0.0194(4) -0.0010(4) -0.0051(3) 0.0015(4)
N4 0.0188(4) 0.0244(5) 0.0174(4) -0.0043(4) 0.0000(3) 0.0003(4)
C4 0.0229(5) 0.0174(5) 0.0154(5) 0.0007(4) 0.0012(4) -0.0018(4)
C5 0.0235(6) 0.0239(6) 0.0308(6) 0.0015(5) 0.0065(5) -0.0037(5)
C6 0.0298(6) 0.0178(5) 0.0208(5) 0.0025(4) 0.0051(4) 0.0063(4)
C7 0.0182(5) 0.0186(5) 0.0160(5) 0.0020(4) 0.0005(4) 0.0020(4)
C8 0.0176(5) 0.0163(5) 0.0149(5) 0.0004(4) 0.0006(4) 0.0001(4)
C9 0.0188(5) 0.0147(5) 0.0154(5) 0.0005(4) 0.0006(4) 0.0003(4)
C10 0.0202(5) 0.0197(5) 0.0175(5) -0.0009(4) -0.0008(4) -0.0015(4)
C11 0.0178(5) 0.0234(6) 0.0247(6) -0.0010(4) 0.0024(4) -0.0025(4)
C12 0.0214(5) 0.0263(6) 0.0217(5) 0.0005(4) 0.0055(4) -0.0003(4)
C13 0.0234(6) 0.0239(6) 0.0157(5) -0.0005(4) 0.0017(4) 0.0012(4)
C14 0.0166(5) 0.0176(5) 0.0179(5) -0.0006(4) 0.0000(4) -0.0003(4)

loop_
_atom_type_symbol
_atom_type_description
_atom_type_scat_dispersion_real
_atom_type_scat_dispersion_imag
_atom_type_scat_source
C C 0.0033 0.0016 'International Tables Vol C Tables 4.2.6.8 and 6.1.1.4'
H H 0.0000 0.0000 'International Tables Vol C Tables 4.2.6.8 and 6.1.1.4'
N N 0.0061 0.0033 'International Tables Vol C Tables 4.2.6.8 and 6.1.1.4'
O O 0.0106 0.0060 'International Tables Vol C Tables 4.2.6.8 and 6.1.1.4'

loop_
_geom_angle_atom_site_label_1
_geom_angle_atom_site_label_2
_geom_angle_atom_site_label_3
_geom_angle
_geom_angle_site_symmetry_1
_geom_angle_site_symmetry_3
_geom_angle_publ_flag
C6 N1 C4 104.03(9) . . ?
C6 N1 H1 107.6(9) . . ?
C4 N1 H1 108.2(10) . . ?
O2 C1 H1A 109.5 . . ?
O2 C1 H1B 109.5 . . ?
H1A C1 H1B 109.5 . . ?
O2 C1 H1C 109.5 . . ?
H1A C1 H1C 109.5 . . ?
H1B C1 H1C 109.5 . . ?
C2 O2 C1 114.78(9) . . ?
N3 N2 C3 110.81(8) . . ?
N3 N2 H2 114.3(10) . . ?
C3 N2 H2 118.2(10) . . ?
O1 C2 O2 123.76(11) . . ?
O1 C2 C3 123.15(10) . . ?
O2 C2 C3 113.02(9) . . ?
C8 N3 N2 108.98(9) . . ?
N2 C3 C2 115.45(9) . . ?
N2 C3 C7 102.90(8) . . ?
C2 C3 C7 112.85(9) . . ?
N2 C3 C4 109.91(9) . . ?
C2 C3 C4 110.59(9) . . ?
C7 C3 C4 104.35(9) . . ?
O4 N4 O3 123.81(10) . . ?
O4 N4 C14 118.27(10) . . ?
O3 N4 C14 117.87(10) . . ?
N1 C4 C5 113.12(10) . . ?
N1 C4 C3 103.96(9) . . ?
C5 C4 C3 114.30(10) . . ?
N1 C4 H4 108.4 . . ?
C5 C4 H4 108.4 . . ?
C3 C4 H4 108.4 . . ?
C4 C5 H5A 109.5 . . ?
C4 C5 H5B 109.5 . . ?
H5A C5 H5B 109.5 . . ?
C4 C5 H5C 109.5 . . ?
H5A C5 H5C 109.5 . . ?
H5B C5 H5C 109.5 . . ?
N1 C6 C7 106.30(9) . . ?
N1 C6 H6A 110.5 . . ?
C7 C6 H6A 110.5 . . ?
N1 C6 H6B 110.5 . . ?
C7 C6 H6B 110.5 . . ?
H6A C6 H6B 108.7 . . ?
C8 C7 C3 100.89(8) . . ?
C8 C7 C6 114.72(9) . . ?
C3 C7 C6 104.01(9) . . ?
C8 C7 H7 112.1 . . ?
C3 C7 H7 112.1 . . ?
C6 C7 H7 112.1 . . ?
N3 C8 C9 120.24(10) . . ?
N3 C8 C7 114.28(9) . . ?
C9 C8 C7 125.49(9) . . ?
C14 C9 C10 116.97(10) . . ?
C14 C9 C8 122.99(10) . . ?
C10 C9 C8 119.90(10) . . ?
C11 C10 C9 120.69(10) . . ?
C11 C10 H10 119.7 . . ?
C9 C10 H10 119.7 . . ?
C10 C11 C12 120.75(10) . . ?
C10 C11 H11 119.6 . . ?
C12 C11 H11 119.6 . . ?
C13 C12 C11 119.80(11) . . ?
C13 C12 H12 120.1 . . ?
C11 C12 H12 120.1 . . ?
C14 C13 C12 118.41(11) . . ?
C14 C13 H13 120.8 . . ?
C12 C13 H13 120.8 . . ?
C13 C14 C9 123.29(10) . . ?
C13 C14 N4 116.84(10) . . ?
C9 C14 N4 119.74(10) . . ?

loop_
_geom_bond_atom_site_label_1
_geom_bond_atom_site_label_2
_geom_bond_distance
_geom_bond_site_symmetry_2
_geom_bond_publ_flag
O1 C2 1.2071(14) . ?
N1 C6 1.4693(16) . ?
N1 C4 1.4725(15) . ?
N1 H1 0.947(16) . ?
C1 O2 1.4560(14) . ?
C1 H1A 0.9800 . ?
C1 H1B 0.9800 . ?
C1 H1C 0.9800 . ?
O2 C2 1.3322(14) . ?
N2 N3 1.3900(12) . ?
N2 C3 1.4718(14) . ?
N2 H2 0.862(16) . ?
C2 C3 1.5184(15) . ?
N3 C8 1.2875(14) . ?
O3 N4 1.2268(14) . ?
C3 C7 1.5455(15) . ?
C3 C4 1.5602(15) . ?
O4 N4 1.2224(13) . ?
N4 C14 1.4679(14) . ?
C4 C5 1.5133(16) . ?
C4 H4 1.0000 . ?
C5 H5A 0.9800 . ?
C5 H5B 0.9800 . ?
C5 H5C 0.9800 . ?
C6 C7 1.5594(17) . ?
C6 H6A 0.9900 . ?
C6 H6B 0.9900 . ?
C7 C8 1.5051(15) . ?
C7 H7 1.0000 . ?
C8 C9 1.4790(14) . ?
C9 C14 1.3925(15) . ?
C9 C10 1.3986(15) . ?
C10 C11 1.3899(15) . ?
C10 H10 0.9500 . ?
C11 C12 1.3901(17) . ?
C11 H11 0.9500 . ?
C12 C13 1.3890(17) . ?
C12 H12 0.9500 . ?
C13 C14 1.3884(15) . ?
C13 H13 0.9500 . ?

loop_
_geom_torsion_atom_site_label_1
_geom_torsion_atom_site_label_2
_geom_torsion_atom_site_label_3
_geom_torsion_atom_site_label_4
_geom_torsion
_geom_torsion_site_symmetry_1
_geom_torsion_site_symmetry_2
_geom_torsion_site_symmetry_3
_geom_torsion_site_symmetry_4
_geom_torsion_publ_flag
C1 O2 C2 O1 -2.76(17) . . . . ?
C1 O2 C2 C3 174.31(10) . . . . ?
C3 N2 N3 C8 11.82(13) . . . . ?
N3 N2 C3 C2 108.35(10) . . . . ?
N3 N2 C3 C7 -15.03(11) . . . . ?
N3 N2 C3 C4 -125.73(9) . . . . ?
O1 C2 C3 N2 -152.14(11) . . . . ?
O2 C2 C3 N2 30.77(13) . . . . ?
O1 C2 C3 C7 -34.18(15) . . . . ?
O2 C2 C3 C7 148.73(10) . . . . ?
O1 C2 C3 C4 82.29(14) . . . . ?
O2 C2 C3 C4 -94.80(11) . . . . ?
C6 N1 C4 C5 166.71(10) . . . . ?
C6 N1 C4 C3 42.15(11) . . . . ?
N2 C3 C4 N1 79.35(11) . . . . ?
C2 C3 C4 N1 -152.02(9) . . . . ?
C7 C3 C4 N1 -30.39(11) . . . . ?
N2 C3 C4 C5 -44.44(12) . . . . ?
C2 C3 C4 C5 84.19(12) . . . . ?
C7 C3 C4 C5 -154.18(9) . . . . ?
C4 N1 C6 C7 -37.60(11) . . . . ?
N2 C3 C7 C8 12.01(10) . . . . ?
C2 C3 C7 C8 -113.08(10) . . . . ?
C4 C3 C7 C8 126.80(9) . . . . ?
N2 C3 C7 C6 -107.13(9) . . . . ?
C2 C3 C7 C6 127.78(10) . . . . ?
C4 C3 C7 C6 7.66(11) . . . . ?
N1 C6 C7 C8 -91.54(11) . . . . ?
N1 C6 C7 C3 17.68(11) . . . . ?
N2 N3 C8 C9 176.89(9) . . . . ?
N2 N3 C8 C7 -2.97(13) . . . . ?
C3 C7 C8 N3 -6.23(13) . . . . ?
C6 C7 C8 N3 104.87(11) . . . . ?
C3 C7 C8 C9 173.91(10) . . . . ?
C6 C7 C8 C9 -74.99(14) . . . . ?
N3 C8 C9 C14 -56.43(16) . . . . ?
C7 C8 C9 C14 123.42(12) . . . . ?
N3 C8 C9 C10 119.14(12) . . . . ?
C7 C8 C9 C10 -61.01(16) . . . . ?
C14 C9 C10 C11 1.62(17) . . . . ?
C8 C9 C10 C11 -174.21(10) . . . . ?
C9 C10 C11 C12 0.89(18) . . . . ?
C10 C11 C12 C13 -1.79(19) . . . . ?
C11 C12 C13 C14 0.11(18) . . . . ?
C12 C13 C14 C9 2.58(18) . . . . ?
C12 C13 C14 N4 -173.37(11) . . . . ?
C10 C9 C14 C13 -3.41(17) . . . . ?
C8 C9 C14 C13 172.28(11) . . . . ?
C10 C9 C14 N4 172.43(10) . . . . ?
C8 C9 C14 N4 -11.88(16) . . . . ?
O4 N4 C14 C13 -40.06(15) . . . . ?
O3 N4 C14 C13 137.43(11) . . . . ?
O4 N4 C14 C9 143.84(11) . . . . ?
O3 N4 C14 C9 -38.67(15) . . . . ?
